data_2237797
loop_
_publ_author_name
'Dang, Qinqin'
'Caiyun, Han'

_publ_section_title
;
 <i>catena</i>-Poly[[tetraaquacadmium]-\m-5,5'-(1,4-phenylene)di(tetrazol-2-ido)-\k^2^<i>N</i>^2^:<i>N</i>^2'^]
;
_journal_coeditor_code CV5403
_journal_issue 5
_journal_name_full 'Acta Crystallographica Section E'
_journal_page_first m283
_journal_paper_doi 10.1107/S1600536813010441
_journal_volume 69
_journal_year 2013
_chemical_formula_iupac '[Cd (C8 H4 N8) (H2 O)4]'
_chemical_formula_moiety 'C8 H12 Cd N8 O4'
_chemical_formula_sum 'C8 H12 Cd N8 O4'
_chemical_formula_weight 396.66
_chemical_name_systematic
<i>catena</i>-Poly[[tetraaquacadmium]-\m-5,5'-(1,4-phenylene)di(tetrazol-2-ido)-\k^2^<i>N</i>^2^:<i>N</i>^2'^]
_space_group_IT_number 14
_symmetry_cell_setting monoclinic
_symmetry_space_group_name_Hall '-P 2yn'
_symmetry_space_group_name_H-M 'P 1 21/n 1'
_atom_sites_solution_hydrogens geom
_atom_sites_solution_primary direct
_atom_sites_solution_secondary difmap
_audit_creation_method SHELXL-97
_cell_angle_alpha 90.00
_cell_angle_beta 101.256(7)
_cell_angle_gamma 90.00
_cell_formula_units_Z 2
_cell_length_a 5.3188(4)
_cell_length_b 11.1525(14)
_cell_length_c 12.0279(8)
_cell_measurement_reflns_used 739
_cell_measurement_temperature 293(2)
_cell_measurement_theta_max 29.0927
_cell_measurement_theta_min 3.4472
_cell_volume 699.75(11)
_computing_cell_refinement '<i>CrysAlis PRO</i> (Agilent, 2012)'
_computing_data_collection '<i>CrysAlis PRO</i> (Agilent, 2012)'
_computing_data_reduction '<i>CrysAlis PRO</i> (Agilent, 2012)'
_computing_molecular_graphics '<i>DIAMOND</i> (Brandenburg & Putz, 2006)'
_computing_publication_material 'SHELXTL (Sheldrick, 2008)'
_computing_structure_refinement 'SHELXL97 (Sheldrick, 2008)'
_computing_structure_solution 'SHELXS97 (Sheldrick, 2008)'
_diffrn_ambient_temperature 293(2)
_diffrn_detector_area_resol_mean 16.0710
_diffrn_measured_fraction_theta_full 0.998
_diffrn_measured_fraction_theta_max 0.998
_diffrn_measurement_device_type 'Agilent Xcalibur (Eos, Gemini)'
_diffrn_measurement_method '\w scans'
_diffrn_radiation_monochromator graphite
_diffrn_radiation_source 'fine-focus sealed tube'
_diffrn_radiation_type MoK\a
_diffrn_radiation_wavelength 0.71073
_diffrn_reflns_av_R_equivalents 0.0329
_diffrn_reflns_av_sigmaI/netI 0.0603
_diffrn_reflns_limit_h_max 6
_diffrn_reflns_limit_h_min -5
_diffrn_reflns_limit_k_max 13
_diffrn_reflns_limit_k_min -5
_diffrn_reflns_limit_l_max 14
_diffrn_reflns_limit_l_min -13
_diffrn_reflns_number 2351
_diffrn_reflns_theta_full 25.00
_diffrn_reflns_theta_max 25.00
_diffrn_reflns_theta_min 3.45
_diffrn_standards_number 2904
_exptl_absorpt_coefficient_mu 1.591
_exptl_absorpt_correction_T_max 0.7963
_exptl_absorpt_correction_T_min 0.6918
_exptl_absorpt_correction_type multi-scan
_exptl_absorpt_process_details
;
(<i>CrysAlis PRO</i>; Agilent, 2012)
;
_exptl_crystal_colour yellow
_exptl_crystal_density_diffrn 1.883
_exptl_crystal_density_method 'not measured'
_exptl_crystal_description prism
_exptl_crystal_F_000 392
_exptl_crystal_size_max 0.25
_exptl_crystal_size_mid 0.20
_exptl_crystal_size_min 0.15
_refine_diff_density_max 0.618
_refine_diff_density_min -0.527
_refine_ls_extinction_method none
_refine_ls_goodness_of_fit_ref 1.045
_refine_ls_hydrogen_treatment constr
_refine_ls_matrix_type full
_refine_ls_number_parameters 99
_refine_ls_number_reflns 1237
_refine_ls_number_restraints 0
_refine_ls_restrained_S_all 1.045
_refine_ls_R_factor_all 0.0629
_refine_ls_R_factor_gt 0.0399
_refine_ls_shift/su_max 0.000
_refine_ls_shift/su_mean 0.000
_refine_ls_structure_factor_coef Fsqd
_refine_ls_weighting_details 'calc w=1/[\s^2^(Fo^2^)+(0.0301P)^2^] where P=(Fo^2^+2Fc^2^)/3'
_refine_ls_weighting_scheme calc
_refine_ls_wR_factor_gt 0.0763
_refine_ls_wR_factor_ref 0.0846
_reflns_number_gt 895
_reflns_number_total 1237
_reflns_threshold_expression I>2sigma(I)
_cod_data_source_file cv5403.cif
_cod_data_source_block I
_cod_original_sg_symbol_H-M 'P 21/n'
_cod_database_code 2237797
_cod_database_fobs_code 2237797

loop_
_symmetry_equiv_pos_as_xyz
'x, y, z'
'-x+1/2, y+1/2, -z+1/2'
'-x, -y, -z'
'x-1/2, -y-1/2, z-1/2'

loop_
_atom_site_type_symbol
_atom_site_label
_atom_site_fract_x
_atom_site_fract_y
_atom_site_fract_z
_atom_site_U_iso_or_equiv
_atom_site_adp_type
_atom_site_calc_flag
_atom_site_refinement_flags
_atom_site_occupancy
_atom_site_symmetry_multiplicity
Cd Cd1 0.5000 0.5000 0.5000 0.0273(2) Uani d S 1 2
O O1 0.7271(6) 0.6312(4) 0.4040(3) 0.0365(10) Uani d . 1 1
H H1A 0.6261 0.6859 0.3696 0.055 Uiso d R 1 1
H H1B 0.7918 0.5921 0.3544 0.055 Uiso d R 1 1
N N1 0.0067(7) 0.5049(4) 0.2701(3) 0.0266(10) Uani d . 1 1
N N4 0.0598(8) 0.3375(4) 0.1802(4) 0.0369(12) Uani d . 1 1
C C2 -0.2949(9) 0.4694(5) 0.0882(4) 0.0279(13) Uani d . 1 1
C C4 -0.3166(9) 0.4199(5) -0.0197(4) 0.0333(13) Uani d . 1 1
H H4 -0.1933 0.3658 -0.0335 0.040 Uiso calc R 1 1
N N2 0.2066(7) 0.4426(4) 0.3287(4) 0.0327(11) Uani d . 1 1
C C1 -0.0782(9) 0.4371(5) 0.1798(4) 0.0286(12) Uani d . 1 1
N N3 0.2401(8) 0.3426(4) 0.2768(4) 0.0403(12) Uani d . 1 1
O O2 0.2732(8) 0.6693(4) 0.5307(4) 0.0659(14) Uani d . 1 1
H H2A 0.3484 0.7038 0.5914 0.099 Uiso d R 1 1
H H2B 0.1225 0.6488 0.5376 0.099 Uiso d R 1 1
C C3 -0.4828(10) 0.5505(5) 0.1061(4) 0.0342(13) Uani d . 1 1
H H3 -0.4724 0.5849 0.1773 0.041 Uiso calc R 1 1

loop_
_atom_site_aniso_label
_atom_site_aniso_U_11
_atom_site_aniso_U_22
_atom_site_aniso_U_33
_atom_site_aniso_U_12
_atom_site_aniso_U_13
_atom_site_aniso_U_23
Cd1 0.0262(3) 0.0279(3) 0.0244(3) 0.0008(3) -0.0036(2) -0.0009(3)
O1 0.034(2) 0.041(3) 0.034(2) 0.0078(17) 0.0051(18) 0.0042(19)
N1 0.021(2) 0.036(3) 0.019(2) 0.005(2) -0.0059(17) 0.001(2)
N4 0.039(3) 0.033(3) 0.031(3) 0.008(2) -0.013(2) -0.005(2)
C2 0.023(3) 0.034(4) 0.024(3) -0.003(2) -0.002(2) 0.001(2)
C4 0.030(3) 0.036(4) 0.030(3) 0.008(3) -0.004(2) -0.002(3)
N2 0.031(2) 0.039(3) 0.025(2) 0.001(2) -0.004(2) 0.001(2)
C1 0.027(3) 0.035(3) 0.020(3) 0.000(3) -0.002(2) 0.002(3)
N3 0.042(3) 0.036(3) 0.034(3) 0.005(2) -0.014(2) -0.003(2)
O2 0.047(2) 0.062(3) 0.084(4) 0.001(2) 0.001(2) -0.019(3)
C3 0.039(3) 0.041(4) 0.018(3) 0.006(3) -0.006(2) -0.006(3)

loop_
_atom_type_symbol
_atom_type_description
_atom_type_scat_dispersion_real
_atom_type_scat_dispersion_imag
_atom_type_scat_source
C C 0.0033 0.0016 'International Tables Vol C Tables 4.2.6.8 and 6.1.1.4'
H H 0.0000 0.0000 'International Tables Vol C Tables 4.2.6.8 and 6.1.1.4'
Cd Cd -0.8075 1.2024 'International Tables Vol C Tables 4.2.6.8 and 6.1.1.4'
N N 0.0061 0.0033 'International Tables Vol C Tables 4.2.6.8 and 6.1.1.4'
O O 0.0106 0.0060 'International Tables Vol C Tables 4.2.6.8 and 6.1.1.4'

loop_
_geom_angle_atom_site_label_1
_geom_angle_atom_site_label_2
_geom_angle_atom_site_label_3
_geom_angle_site_symmetry_1
_geom_angle_site_symmetry_3
_geom_angle
O2 Cd1 O2 3_666 . 179.9990(10)
O2 Cd1 O1 3_666 . 95.51(15)
O2 Cd1 O1 . . 84.49(15)
O2 Cd1 O1 3_666 3_666 84.49(15)
O2 Cd1 O1 . 3_666 95.51(15)
O1 Cd1 O1 . 3_666 180.0
O2 Cd1 N2 3_666 . 85.26(16)
O2 Cd1 N2 . . 94.74(16)
O1 Cd1 N2 . . 93.12(13)
O1 Cd1 N2 3_666 . 86.88(13)
O2 Cd1 N2 3_666 3_666 94.74(16)
O2 Cd1 N2 . 3_666 85.26(16)
O1 Cd1 N2 . 3_666 86.88(13)
O1 Cd1 N2 3_666 3_666 93.12(13)
N2 Cd1 N2 . 3_666 180.0(3)
Cd1 O1 H1A . . 110.2
Cd1 O1 H1B . . 109.8
H1A O1 H1B . . 108.7
C1 N1 N2 . . 104.0(4)
C1 N4 N3 . . 105.4(4)
C4 C2 C3 . . 117.9(5)
C4 C2 C1 . . 120.6(4)
C3 C2 C1 . . 121.4(5)
C3 C4 C2 3_465 . 121.3(5)
C3 C4 H4 3_465 . 119.4
C2 C4 H4 . . 119.4
N3 N2 N1 . . 110.9(4)
N3 N2 Cd1 . . 120.5(3)
N1 N2 Cd1 . . 128.4(3)
N1 C1 N4 . . 111.9(4)
N1 C1 C2 . . 124.3(5)
N4 C1 C2 . . 123.8(5)
N2 N3 N4 . . 107.8(4)
Cd1 O2 H2A . . 109.5
Cd1 O2 H2B . . 109.1
H2A O2 H2B . . 109.3
C4 C3 C2 3_465 . 120.8(5)
C4 C3 H3 3_465 . 119.6
C2 C3 H3 . . 119.6

loop_
_geom_bond_atom_site_label_1
_geom_bond_atom_site_label_2
_geom_bond_site_symmetry_2
_geom_bond_distance
Cd1 O2 3_666 2.309(4)
Cd1 O2 . 2.309(4)
Cd1 O1 . 2.340(3)
Cd1 O1 3_666 2.340(3)
Cd1 N2 . 2.416(4)
Cd1 N2 3_666 2.416(4)
O1 H1A . 0.8631
O1 H1B . 0.8625
N1 C1 . 1.328(6)
N1 N2 . 1.348(6)
N4 C1 . 1.331(6)
N4 N3 . 1.355(5)
C2 C4 . 1.394(7)
C2 C3 . 1.396(7)
C2 C1 . 1.475(7)
C4 C3 3_465 1.377(7)
C4 H4 . 0.9300
N2 N3 . 1.307(6)
O2 H2A . 0.8527
O2 H2B . 0.8526
C3 C4 3_465 1.377(7)
C3 H3 . 0.9300

loop_
_geom_hbond_atom_site_label_D
_geom_hbond_atom_site_label_H
_geom_hbond_atom_site_label_A
_geom_hbond_site_symmetry_A
_geom_hbond_distance_DH
_geom_hbond_distance_HA
_geom_hbond_distance_DA
_geom_hbond_angle_DHA
O1 H1B N1 1_655 0.86 1.93 2.779(5) 167
O1 H1A N4 2 0.86 1.99 2.836(6) 166
O2 H2A N3 3_666 0.85 2.49 3.121(6) 131
O2 H2B O1 1_455 0.85 2.39 3.035(6) 133
